data_4348008
loop_
_publ_author_name
'Ojeda-Amador, Ana I'
'Mart\'inez-Mart\'inez, Antonio J'
'Kennedy, Alan R.'
'O'Hara, Charles T'

_publ_section_title
;
 Structural Studies of Cesium, Lithium/Cesium, and Sodium/Cesium
 Bis(trimethylsilyl)amide (HMDS) Complexes.
;
_journal_issue 11
_journal_name_full 'Inorganic chemistry'
_journal_page_first 5719
_journal_page_last 5728
_journal_paper_doi 10.1021/acs.inorgchem.6b00839
_journal_volume 55
_journal_year 2016
_chemical_formula_moiety 'C12 H35 Cs Li N2 Si4'
_chemical_formula_sum 'C12 H35 Cs Li N2 Si4'
_chemical_formula_weight 459.63
_space_group_crystal_system orthorhombic
_space_group_IT_number 61
_space_group_name_Hall '-P 2ac 2ab'
_space_group_name_H-M_alt 'P b c a'
_atom_sites_solution_hydrogens geom
_audit_creation_method SHELXL-2013
_cell_angle_alpha 90
_cell_angle_beta 90
_cell_angle_gamma 90
_cell_formula_units_Z 8
_cell_length_a 13.4682(3)
_cell_length_b 11.7809(2)
_cell_length_c 30.2654(6)
_cell_measurement_reflns_used 7361
_cell_measurement_temperature 123(2)
_cell_measurement_theta_max 72.9188
_cell_measurement_theta_min 3.2787
_cell_volume 4802.14(16)
_computing_cell_refinement
;
CrysAlisPro, Agilent Technologies,
Version 1.171.34.46 (release 25-11-2010 CrysAlis171 .NET)
(compiled Nov 25 2010,17:55:46)
;
_computing_data_collection
;
CrysAlisPro, Agilent Technologies,
Version 1.171.34.46 (release 25-11-2010 CrysAlis171 .NET)
(compiled Nov 25 2010,17:55:46)
;
_computing_data_reduction
;
CrysAlisPro, Agilent Technologies,
Version 1.171.34.46 (release 25-11-2010 CrysAlis171 .NET)
(compiled Nov 25 2010,17:55:46)
;
_computing_structure_refinement 'SHELXL-2013 (Sheldrick, 2013)'
_diffrn_ambient_temperature 123(2)
_diffrn_measured_fraction_theta_full 1.000
_diffrn_measured_fraction_theta_max 0.998
_diffrn_measurement_device_type 'Xcalibur, Sapphire3, Gemini'
_diffrn_radiation_type CuK\a
_diffrn_radiation_wavelength 1.54184
_diffrn_reflns_av_R_equivalents 0.0403
_diffrn_reflns_av_unetI/netI 0.0319
_diffrn_reflns_Laue_measured_fraction_full 1.000
_diffrn_reflns_Laue_measured_fraction_max 0.998
_diffrn_reflns_limit_h_max 16
_diffrn_reflns_limit_h_min -16
_diffrn_reflns_limit_k_max 14
_diffrn_reflns_limit_k_min -10
_diffrn_reflns_limit_l_max 37
_diffrn_reflns_limit_l_min -34
_diffrn_reflns_number 20704
_diffrn_reflns_point_group_measured_fraction_full 1.000
_diffrn_reflns_point_group_measured_fraction_max 0.998
_diffrn_reflns_theta_full 70.000
_diffrn_reflns_theta_max 73.076
_diffrn_reflns_theta_min 4.395
_exptl_absorpt_coefficient_mu 13.883
_exptl_absorpt_correction_T_max 1.00000
_exptl_absorpt_correction_T_min 0.16125
_exptl_absorpt_correction_type multi-scan
_exptl_absorpt_process_details
;
CrysAlisPro, Agilent Technologies,
Version 1.171.34.46 (release 25-11-2010 CrysAlis171 .NET)
(compiled Nov 25 2010,17:55:46)
Empirical absorption correction using spherical harmonics,
 implemented in SCALE3 ABSPACK scaling algorithm.
;
_exptl_crystal_colour colourless
_exptl_crystal_density_diffrn 1.271
_exptl_crystal_description needle
_exptl_crystal_F_000 1880
_exptl_crystal_size_max 0.38
_exptl_crystal_size_mid 0.18
_exptl_crystal_size_min 0.12
_refine_diff_density_max 0.870
_refine_diff_density_min -0.410
_refine_diff_density_rms 0.094
_refine_ls_extinction_method none
_refine_ls_goodness_of_fit_ref 1.032
_refine_ls_hydrogen_treatment constr
_refine_ls_matrix_type full
_refine_ls_number_parameters 204
_refine_ls_number_reflns 4805
_refine_ls_number_restraints 0
_refine_ls_restrained_S_all 1.032
_refine_ls_R_factor_all 0.0400
_refine_ls_R_factor_gt 0.0336
_refine_ls_shift/su_max 0.001
_refine_ls_shift/su_mean 0.000
_refine_ls_structure_factor_coef Fsqd
_refine_ls_weighting_details 'w=1/[\s^2^(Fo^2^)+(0.0537P)^2^+2.6588P] where P=(Fo^2^+2Fc^2^)/3'
_refine_ls_weighting_scheme calc
_refine_ls_wR_factor_gt 0.0862
_refine_ls_wR_factor_ref 0.0912
_reflns_Friedel_coverage 0.000
_reflns_number_gt 4197
_reflns_number_total 4805
_reflns_threshold_expression 'I > 2\s(I)'
_cod_data_source_file ic6b00839_si_002.cif
_cod_data_source_block amao59smart
_cod_database_code 4348008
_shelx_space_group_comment
;
The symmetry employed for this shelxl refinement is uniquely defined
by the following loop, which should always be used as a source of
symmetry information in preference to the above space-group names.
They are only intended as comments.
;
_shelxl_version_number 2013-3

loop_
_space_group_symop_operation_xyz
'x, y, z'
'-x+1/2, -y, z+1/2'
'-x, y+1/2, -z+1/2'
'x+1/2, -y+1/2, -z'
'-x, -y, -z'
'x-1/2, y, -z-1/2'
'x, -y-1/2, z-1/2'
'-x-1/2, y-1/2, z'

loop_
_atom_site_label
_atom_site_type_symbol
_atom_site_fract_x
_atom_site_fract_y
_atom_site_fract_z
_atom_site_U_iso_or_equiv
_atom_site_adp_type
_atom_site_occupancy
_atom_site_site_symmetry_order
_atom_site_calc_flag
_atom_site_refinement_flags_posn
_atom_site_refinement_flags_adp
_atom_site_refinement_flags_occupancy
_atom_site_disorder_assembly
_atom_site_disorder_group
Cs1 Cs 0.67594(2) 0.17651(2) 0.10770(2) 0.03129(9) Uani 1 1 d . . . . .
Li1 Li 0.5572(5) -0.1481(5) 0.11882(19) 0.0369(12) Uani 1 1 d . . . . .
Si1 Si 0.59570(7) -0.02654(7) 0.20332(3) 0.03057(19) Uani 1 1 d . . . . .
Si2 Si 0.41784(7) 0.02960(8) 0.14508(3) 0.0336(2) Uani 1 1 d . . . . .
Si3 Si 0.60761(6) -0.22587(6) 0.02886(2) 0.02206(16) Uani 1 1 d . . . . .
Si4 Si 0.52024(7) -0.38490(7) 0.09878(3) 0.03124(19) Uani 1 1 d . . . . .
N1 N 0.53449(18) -0.0164(2) 0.15474(8) 0.0264(5) Uani 1 1 d . . . . .
N2 N 0.58738(18) -0.2734(2) 0.08050(8) 0.0253(5) Uani 1 1 d . . . . .
C1 C 0.6466(4) 0.1107(3) 0.22391(13) 0.0542(11) Uani 1 1 d . . . . .
H1A H 0.7097 0.1040 0.2405 0.065 Uiso 1 1 calc R U . . .
H1B H 0.5979 0.1590 0.2396 0.065 Uiso 1 1 calc R U . . .
C2 C 0.5239(5) -0.0880(5) 0.25082(13) 0.0788(17) Uani 1 1 d . . . . .
H2A H 0.4873 -0.1552 0.2408 0.118 Uiso 1 1 calc R U . . .
H2B H 0.4770 -0.0313 0.2620 0.118 Uiso 1 1 calc R U . . .
H2C H 0.5699 -0.1097 0.2744 0.118 Uiso 1 1 calc R U . . .
C3 C 0.7030(4) -0.1261(5) 0.19499(17) 0.0821(19) Uani 1 1 d . . . . .
H3A H 0.6804 -0.1935 0.1789 0.123 Uiso 1 1 calc R U . . .
H3B H 0.7296 -0.1490 0.2238 0.123 Uiso 1 1 calc R U . . .
H3C H 0.7550 -0.0878 0.1779 0.123 Uiso 1 1 calc R U . . .
C4 C 0.4068(4) 0.1892(3) 0.14044(17) 0.0590(12) Uani 1 1 d . . . . .
H4A H 0.4424 0.2152 0.1141 0.089 Uiso 1 1 calc R U . . .
H4B H 0.4358 0.2247 0.1667 0.089 Uiso 1 1 calc R U . . .
H4C H 0.3367 0.2103 0.1381 0.089 Uiso 1 1 calc R U . . .
C5 C 0.3220(3) -0.0177(6) 0.18555(18) 0.0822(19) Uani 1 1 d . . . . .
H5A H 0.2558 0.0018 0.1744 0.123 Uiso 1 1 calc R U . . .
H5B H 0.3330 0.0204 0.2139 0.123 Uiso 1 1 calc R U . . .
H5C H 0.3266 -0.1000 0.1896 0.123 Uiso 1 1 calc R U . . .
C6 C 0.3755(3) -0.0280(4) 0.09022(13) 0.0468(9) Uani 1 1 d . . . . .
H6A H 0.4239 -0.0079 0.0674 0.070 Uiso 1 1 calc R U . . .
H6B H 0.3107 0.0047 0.0827 0.070 Uiso 1 1 calc R U . . .
H6C H 0.3697 -0.1108 0.0920 0.070 Uiso 1 1 calc R U . . .
C7 C 0.6547(3) -0.0756(3) 0.03324(11) 0.0391(8) Uani 1 1 d . . . . .
H7A H 0.6026 -0.0271 0.0456 0.059 Uiso 1 1 calc R U . . .
H7B H 0.6731 -0.0479 0.0038 0.059 Uiso 1 1 calc R U . . .
H7C H 0.7131 -0.0737 0.0526 0.059 Uiso 1 1 calc R U . . .
C8 C 0.7024(3) -0.3063(4) -0.00388(11) 0.0429(8) Uani 1 1 d . . . . .
H8A H 0.7676 -0.2981 0.0101 0.064 Uiso 1 1 calc R U . . .
H8B H 0.7050 -0.2761 -0.0340 0.064 Uiso 1 1 calc R U . . .
H8C H 0.6840 -0.3868 -0.0048 0.064 Uiso 1 1 calc R U . . .
C9 C 0.4961(2) -0.2185(3) -0.00856(11) 0.0349(7) Uani 1 1 d . . . . .
H9A H 0.4751 -0.2955 -0.0164 0.052 Uiso 1 1 calc R U . . .
H9B H 0.5134 -0.1766 -0.0355 0.052 Uiso 1 1 calc R U . . .
H9C H 0.4418 -0.1795 0.0067 0.052 Uiso 1 1 calc R U . . .
C10 C 0.4949(10) -0.3672(13) 0.1570(6) 0.068(4) Uani 0.5 1 d . . P A 1
H10A H 0.5574 -0.3699 0.1736 0.102 Uiso 0.5 1 calc R U P A 1
H10B H 0.4511 -0.4284 0.1671 0.102 Uiso 0.5 1 calc R U P A 1
H10C H 0.4625 -0.2938 0.1619 0.102 Uiso 0.5 1 calc R U P A 1
C11 C 0.5879(9) -0.5263(10) 0.0910(4) 0.054(2) Uani 0.5 1 d . . P A 1
H11A H 0.5997 -0.5394 0.0595 0.081 Uiso 0.5 1 calc R U P A 1
H11B H 0.5471 -0.5880 0.1030 0.081 Uiso 0.5 1 calc R U P A 1
H11C H 0.6516 -0.5240 0.1067 0.081 Uiso 0.5 1 calc R U P A 1
C12 C 0.3988(17) -0.4064(15) 0.0699(8) 0.068(4) Uani 0.5 1 d . . P A 1
H12A H 0.3587 -0.3372 0.0724 0.101 Uiso 0.5 1 calc R U P A 1
H12B H 0.3633 -0.4699 0.0836 0.101 Uiso 0.5 1 calc R U P A 1
H12C H 0.4108 -0.4232 0.0387 0.101 Uiso 0.5 1 calc R U P A 1
C11A C 0.5928(10) -0.5132(10) 0.1144(3) 0.054(2) Uani 0.5 1 d . . P A 2
H11D H 0.6291 -0.5413 0.0886 0.081 Uiso 0.5 1 calc R U P A 2
H11E H 0.5475 -0.5722 0.1251 0.081 Uiso 0.5 1 calc R U P A 2
H11F H 0.6400 -0.4935 0.1379 0.081 Uiso 0.5 1 calc R U P A 2
C10A C 0.4464(10) -0.3436(13) 0.1516(6) 0.068(4) Uani 0.5 1 d . . P A 2
H10D H 0.4924 -0.3150 0.1740 0.102 Uiso 0.5 1 calc R U P A 2
H10E H 0.4117 -0.4106 0.1630 0.102 Uiso 0.5 1 calc R U P A 2
H10F H 0.3979 -0.2846 0.1443 0.102 Uiso 0.5 1 calc R U P A 2
C12A C 0.4218(17) -0.4434(15) 0.0594(8) 0.068(4) Uani 0.5 1 d . . P A 2
H12D H 0.3778 -0.3817 0.0500 0.101 Uiso 0.5 1 calc R U P A 2
H12E H 0.3829 -0.5019 0.0746 0.101 Uiso 0.5 1 calc R U P A 2
H12F H 0.4543 -0.4765 0.0335 0.101 Uiso 0.5 1 calc R U P A 2

loop_
_atom_site_aniso_label
_atom_site_aniso_U_11
_atom_site_aniso_U_22
_atom_site_aniso_U_33
_atom_site_aniso_U_23
_atom_site_aniso_U_13
_atom_site_aniso_U_12
Cs1 0.03167(13) 0.02855(13) 0.03364(12) 0.00132(7) 0.00225(7) -0.00425(7)
Li1 0.047(3) 0.030(3) 0.034(3) -0.010(2) 0.003(2) 0.003(3)
Si1 0.0422(5) 0.0280(4) 0.0215(3) -0.0016(3) -0.0036(3) 0.0046(4)
Si2 0.0278(4) 0.0433(5) 0.0298(4) -0.0031(4) 0.0048(3) 0.0066(4)
Si3 0.0195(4) 0.0230(4) 0.0237(3) -0.0013(3) -0.0007(3) -0.0010(3)
Si4 0.0315(5) 0.0244(4) 0.0378(4) 0.0017(3) 0.0085(3) -0.0035(3)
N1 0.0277(13) 0.0303(13) 0.0211(11) -0.0028(9) -0.0007(9) 0.0018(10)
N2 0.0271(13) 0.0233(12) 0.0255(11) -0.0012(9) 0.0029(9) -0.0029(10)
C1 0.081(3) 0.040(2) 0.041(2) -0.0033(16) -0.026(2) -0.009(2)
C2 0.114(4) 0.092(4) 0.0307(19) 0.022(2) -0.007(2) -0.046(3)
C3 0.091(4) 0.098(4) 0.057(3) -0.024(3) -0.034(3) 0.060(3)
C4 0.061(3) 0.046(2) 0.070(3) -0.014(2) -0.014(2) 0.023(2)
C5 0.045(3) 0.135(5) 0.067(3) 0.018(3) 0.031(2) 0.014(3)
C6 0.0346(19) 0.062(2) 0.0440(19) -0.0093(18) -0.0126(15) 0.0014(18)
C7 0.049(2) 0.0339(17) 0.0346(17) 0.0051(14) -0.0068(14) -0.0139(16)
C8 0.0369(18) 0.063(2) 0.0287(16) -0.0035(16) 0.0039(14) 0.0148(17)
C9 0.0254(15) 0.0451(19) 0.0343(16) -0.0005(14) -0.0078(12) -0.0006(14)
C10 0.089(10) 0.051(6) 0.063(5) -0.005(4) 0.053(8) -0.017(6)
C11 0.046(3) 0.033(3) 0.084(7) 0.016(6) 0.028(6) 0.007(3)
C12 0.060(10) 0.056(10) 0.087(11) 0.008(7) -0.009(6) -0.035(7)
C11A 0.046(3) 0.033(3) 0.084(7) 0.016(6) 0.028(6) 0.007(3)
C10A 0.089(10) 0.051(6) 0.063(5) -0.005(4) 0.053(8) -0.017(6)
C12A 0.060(10) 0.056(10) 0.087(11) 0.008(7) -0.009(6) -0.035(7)

loop_
_atom_type_symbol
_atom_type_description
_atom_type_scat_dispersion_real
_atom_type_scat_dispersion_imag
_atom_type_scat_source
Cs Cs -0.7457 7.9052 'International Tables Vol C Tables 4.2.6.8 and 6.1.1.4'
Li Li 0.0008 0.0003 'International Tables Vol C Tables 4.2.6.8 and 6.1.1.4'
Si Si 0.2541 0.3302 'International Tables Vol C Tables 4.2.6.8 and 6.1.1.4'
N N 0.0311 0.0180 'International Tables Vol C Tables 4.2.6.8 and 6.1.1.4'
C C 0.0181 0.0091 'International Tables Vol C Tables 4.2.6.8 and 6.1.1.4'
H H 0.0000 0.0000 'International Tables Vol C Tables 4.2.6.8 and 6.1.1.4'

loop_
_geom_angle_atom_site_label_1
_geom_angle_atom_site_label_2
_geom_angle_atom_site_label_3
_geom_angle
_geom_angle_site_symmetry_1
_geom_angle_site_symmetry_3
N1 Cs1 N2 141.30(6) . 8_765
N1 Cs1 C1 50.87(7) . .
N2 Cs1 C1 112.37(9) 8_765 .
N1 Cs1 C11 121.51(18) . 1_565
N2 Cs1 C11 95.97(19) 8_765 1_565
C1 Cs1 C11 107.30(17) . 1_565
N1 Cs1 C8 132.73(7) . 8_765
N2 Cs1 C8 49.75(7) 8_765 8_765
C1 Cs1 C8 158.61(10) . 8_765
C11 Cs1 C8 88.09(16) 1_565 8_765
N1 Cs1 C9 94.47(7) . 5_655
N2 Cs1 C9 111.21(7) 8_765 5_655
C1 Cs1 C9 136.33(9) . 5_655
C11 Cs1 C9 65.2(2) 1_565 5_655
C8 Cs1 C9 63.41(8) 8_765 5_655
N1 Cs1 C11A 117.85(17) . 1_565
N2 Cs1 C11A 97.08(19) 8_765 1_565
C1 Cs1 C11A 96.93(17) . 1_565
C8 Cs1 C11A 97.12(16) 8_765 1_565
C9 Cs1 C11A 75.0(2) 5_655 1_565
N1 Cs1 C11A 92.57(19) . 8_765
N2 Cs1 C11A 48.89(19) 8_765 8_765
C1 Cs1 C11A 84.97(18) . 8_765
C8 Cs1 C11A 74.06(18) 8_765 8_765
C9 Cs1 C11A 127.50(16) 5_655 8_765
C11A Cs1 C11A 142.2(2) 1_565 8_765
N1 Cs1 C3 111.27(8) . 8_765
N2 Cs1 C3 70.20(8) 8_765 8_765
C1 Cs1 C3 60.86(10) . 8_765
C11 Cs1 C3 70.3(2) 1_565 8_765
C8 Cs1 C3 113.34(8) 8_765 8_765
C9 Cs1 C3 135.37(12) 5_655 8_765
C11A Cs1 C3 60.9(2) 1_565 8_765
C11A Cs1 C3 88.38(19) 8_765 8_765
N1 Cs1 Si1 25.35(4) . .
N2 Cs1 Si1 123.64(4) 8_765 .
C1 Cs1 Si1 28.33(6) . .
C11 Cs1 Si1 125.93(15) 1_565 .
C8 Cs1 Si1 144.98(7) 8_765 .
C9 Cs1 Si1 119.53(5) 5_655 .
C11A Cs1 Si1 117.66(14) 1_565 .
C11A Cs1 Si1 80.13(18) 8_765 .
C3 Cs1 Si1 88.79(8) 8_765 .
N1 Cs1 Si3 153.19(4) . 8_765
N2 Cs1 Si3 25.04(4) 8_765 8_765
C1 Cs1 Si3 136.99(7) . 8_765
C11 Cs1 Si3 83.07(16) 1_565 8_765
C8 Cs1 Si3 28.04(5) 8_765 8_765
C9 Cs1 Si3 86.30(5) 5_655 8_765
C11A Cs1 Si3 88.28(16) 1_565 8_765
C11A Cs1 Si3 66.52(18) 8_765 8_765
C3 Cs1 Si3 85.78(6) 8_765 8_765
Si1 Cs1 Si3 146.323(18) . 8_765
N1 Cs1 Si2 23.87(4) . .
N2 Cs1 Si2 164.46(4) 8_765 .
C1 Cs1 Si2 62.82(7) . .
C11 Cs1 Si2 99.57(19) 1_565 .
C8 Cs1 Si2 130.47(5) 8_765 .
C9 Cs1 Si2 75.75(5) 5_655 .
C11A Cs1 Si2 98.19(18) 1_565 .
C11A Cs1 Si2 115.68(18) 8_765 .
C3 Cs1 Si2 115.29(7) 8_765 .
Si1 Cs1 Si2 45.017(18) . .
Si3 Cs1 Si2 158.509(17) 8_765 .
N1 Li1 N2 175.7(4) . .
N1 Li1 Si4 150.4(3) . .
N2 Li1 Si4 33.92(13) . .
N1 Li1 Si2 33.31(13) . .
N2 Li1 Si2 148.3(3) . .
Si4 Li1 Si2 129.5(2) . .
N1 Li1 Si3 144.1(3) . .
N2 Li1 Si3 32.42(12) . .
Si4 Li1 Si3 63.11(11) . .
Si2 Li1 Si3 128.4(2) . .
N1 Li1 Si1 32.01(12) . .
N2 Li1 Si1 148.4(3) . .
Si4 Li1 Si1 132.3(2) . .
Si2 Li1 Si1 62.19(11) . .
Si3 Li1 Si1 154.4(2) . .
N1 Li1 Cs1 50.47(16) . .
N2 Li1 Cs1 125.2(3) . .
Si4 Li1 Cs1 159.12(19) . .
Si2 Li1 Cs1 67.06(11) . .
Si3 Li1 Cs1 97.02(16) . .
Si1 Li1 Cs1 63.90(11) . .
N1 Li1 Cs1 125.8(3) . 8_755
N2 Li1 Cs1 52.16(17) . 8_755
Si4 Li1 Cs1 69.71(12) . 8_755
Si2 Li1 Cs1 158.9(2) . 8_755
Si3 Li1 Cs1 64.69(11) . 8_755
Si1 Li1 Cs1 99.09(16) . 8_755
Cs1 Li1 Cs1 96.77(13) . 8_755
N1 Si1 C1 114.15(15) . .
N1 Si1 C2 116.24(19) . .
C1 Si1 C2 105.5(2) . .
N1 Si1 C3 107.62(17) . .
C1 Si1 C3 107.7(3) . .
C2 Si1 C3 105.0(3) . .
N1 Si1 Li1 37.02(14) . .
C1 Si1 Li1 140.26(18) . .
C2 Si1 Li1 112.5(2) . .
C3 Si1 Li1 73.64(19) . .
N1 Si1 Cs1 56.44(9) . .
C1 Si1 Cs1 67.34(13) . .
C2 Si1 Cs1 161.0(2) . .
C3 Si1 Cs1 94.0(2) . .
Li1 Si1 Cs1 72.93(12) . .
N1 Si2 C5 115.8(2) . .
N1 Si2 C6 108.62(15) . .
C5 Si2 C6 105.2(2) . .
N1 Si2 C4 113.89(18) . .
C5 Si2 C4 106.9(3) . .
C6 Si2 C4 105.6(2) . .
N1 Si2 Li1 38.65(15) . .
C5 Si2 Li1 114.2(2) . .
C6 Si2 Li1 72.33(17) . .
C4 Si2 Li1 137.9(2) . .
N1 Si2 Cs1 52.09(9) . .
C5 Si2 Cs1 155.0(2) . .
C6 Si2 Cs1 99.67(13) . .
C4 Si2 Cs1 67.74(16) . .
Li1 Si2 Cs1 71.24(12) . .
N2 Si3 C8 115.69(15) . .
N2 Si3 C9 116.43(14) . .
C8 Si3 C9 104.40(16) . .
N2 Si3 C7 107.54(14) . .
C8 Si3 C7 106.43(18) . .
C9 Si3 C7 105.52(16) . .
N2 Si3 Li1 37.73(14) . .
C8 Si3 Li1 143.29(17) . .
C9 Si3 Li1 110.92(16) . .
C7 Si3 Li1 73.80(16) . .
N2 Si3 Cs1 57.31(9) . 8_755
C8 Si3 Cs1 70.64(11) . 8_755
C9 Si3 Cs1 165.50(12) . 8_755
C7 Si3 Cs1 88.98(11) . 8_755
Li1 Si3 Cs1 72.67(12) . 8_755
N2 Si4 C10 109.3(5) . .
N2 Si4 C11A 115.7(4) . .
N2 Si4 C12 114.9(7) . .
C10 Si4 C12 107.8(8) . .
N2 Si4 C12A 116.6(7) . .
C11A Si4 C12A 103.3(7) . .
N2 Si4 C11 112.5(4) . .
C10 Si4 C11 108.0(6) . .
C12 Si4 C11 104.0(6) . .
N2 Si4 C10A 110.4(5) . .
C11A Si4 C10A 105.2(6) . .
C12A Si4 C10A 104.4(8) . .
N2 Si4 Li1 39.41(14) . .
C10 Si4 Li1 73.6(5) . .
C11A Si4 Li1 129.7(4) . .
C12 Si4 Li1 112.2(5) . .
C12A Si4 Li1 126.6(6) . .
C11 Si4 Li1 141.4(4) . .
C10A Si4 Li1 71.0(5) . .
N2 Si4 Cs1 50.18(9) . 8_755
C10 Si4 Cs1 95.9(5) . 8_755
C11A Si4 Cs1 66.9(4) . 8_755
C12 Si4 Cs1 155.9(7) . 8_755
C12A Si4 Cs1 141.7(6) . 8_755
C11 Si4 Cs1 72.0(4) . 8_755
C10A Si4 Cs1 114.0(5) . 8_755
Li1 Si4 Cs1 69.54(13) . 8_755
Si2 N1 Si1 128.88(15) . .
Si2 N1 Li1 108.0(2) . .
Si1 N1 Li1 111.0(2) . .
Si2 N1 Cs1 104.03(11) . .
Si1 N1 Cs1 98.22(11) . .
Li1 N1 Cs1 102.8(2) . .
Si3 N2 Si4 130.55(15) . .
Si3 N2 Li1 109.9(2) . .
Si4 N2 Li1 106.7(2) . .
Si3 N2 Cs1 97.64(10) . 8_755
Si4 N2 Cs1 107.01(11) . 8_755
Li1 N2 Cs1 100.9(2) . 8_755
Si1 C1 Cs1 84.32(13) . .
Si1 C1 H1A 114.6 . .
Cs1 C1 H1A 114.6 . .
Si1 C1 H1B 114.6 . .
Cs1 C1 H1B 114.6 . .
H1A C1 H1B 111.7 . .
Si1 C2 H2A 109.5 . .
Si1 C2 H2B 109.5 . .
H2A C2 H2B 109.5 . .
Si1 C2 H2C 109.5 . .
H2A C2 H2C 109.5 . .
H2B C2 H2C 109.5 . .
Si1 C3 H3A 109.5 . .
Si1 C3 H3B 109.5 . .
H3A C3 H3B 109.5 . .
Si1 C3 H3C 109.5 . .
H3A C3 H3C 109.5 . .
H3B C3 H3C 109.5 . .
Si2 C4 H4A 109.5 . .
Si2 C4 H4B 109.5 . .
H4A C4 H4B 109.5 . .
Si2 C4 H4C 109.5 . .
H4A C4 H4C 109.5 . .
H4B C4 H4C 109.5 . .
Si2 C5 H5A 109.5 . .
Si2 C5 H5B 109.5 . .
H5A C5 H5B 109.5 . .
Si2 C5 H5C 109.5 . .
H5A C5 H5C 109.5 . .
H5B C5 H5C 109.5 . .
Si2 C6 H6A 109.5 . .
Si2 C6 H6B 109.5 . .
H6A C6 H6B 109.5 . .
Si2 C6 H6C 109.5 . .
H6A C6 H6C 109.5 . .
H6B C6 H6C 109.5 . .
Si3 C7 H7A 109.5 . .
Si3 C7 H7B 109.5 . .
H7A C7 H7B 109.5 . .
Si3 C7 H7C 109.5 . .
H7A C7 H7C 109.5 . .
H7B C7 H7C 109.5 . .
Si3 C8 H8A 109.5 . .
Si3 C8 H8B 109.5 . .
H8A C8 H8B 109.5 . .
Si3 C8 H8C 109.5 . .
H8A C8 H8C 109.5 . .
H8B C8 H8C 109.5 . .
Si3 C9 H9A 109.5 . .
Si3 C9 H9B 109.5 . .
H9A C9 H9B 109.5 . .
Si3 C9 H9C 109.5 . .
H9A C9 H9C 109.5 . .
H9B C9 H9C 109.5 . .
Si4 C10 H10A 109.5 . .
Si4 C10 H10B 109.5 . .
H10A C10 H10B 109.5 . .
Si4 C10 H10C 109.5 . .
H10A C10 H10C 109.5 . .
H10B C10 H10C 109.5 . .
Si4 C11 H11A 109.5 . .
Si4 C11 H11B 109.5 . .
H11A C11 H11B 109.5 . .
Si4 C11 H11C 109.5 . .
H11A C11 H11C 109.5 . .
H11B C11 H11C 109.5 . .
Si4 C12 H12A 109.5 . .
Si4 C12 H12B 109.5 . .
H12A C12 H12B 109.5 . .
Si4 C12 H12C 109.5 . .
H12A C12 H12C 109.5 . .
H12B C12 H12C 109.5 . .
Si4 C11A H11D 109.5 . .
Si4 C11A H11E 109.5 . .
H11D C11A H11E 109.5 . .
Si4 C11A H11F 109.5 . .
H11D C11A H11F 109.5 . .
H11E C11A H11F 109.5 . .
Si4 C10A H10D 109.5 . .
Si4 C10A H10E 109.5 . .
H10D C10A H10E 109.5 . .
Si4 C10A H10F 109.5 . .
H10D C10A H10F 109.5 . .
H10E C10A H10F 109.5 . .
Si4 C12A H12D 109.5 . .
Si4 C12A H12E 109.5 . .
H12D C12A H12E 109.5 . .
Si4 C12A H12F 109.5 . .
H12D C12A H12F 109.5 . .
H12E C12A H12F 109.5 . .

loop_
_geom_bond_atom_site_label_1
_geom_bond_atom_site_label_2
_geom_bond_distance
_geom_bond_site_symmetry_2
Cs1 N1 3.289(3) .
Cs1 N2 3.345(2) 8_765
Cs1 C1 3.623(4) .
Cs1 C11 3.731(12) 1_565
Cs1 C8 3.759(4) 8_765
Cs1 C9 3.823(3) 5_655
Cs1 C11A 3.829(12) 1_565
Cs1 C11A 3.839(13) 8_765
Cs1 C3 3.879(5) 8_765
Cs1 Si1 3.9071(9) .
Cs1 Si3 3.9389(8) 8_765
Cs1 Si2 4.0447(9) .
Li1 N1 1.919(6) .
Li1 N2 1.921(6) .
Li1 Si4 2.898(6) .
Li1 Si2 2.922(6) .
Li1 Si3 2.952(6) .
Li1 Si1 2.977(6) .
Li1 Cs1 4.159(6) 8_755
Si1 N1 1.690(2) .
Si1 C1 1.863(4) .
Si1 C2 1.878(4) .
Si1 C3 1.878(4) .
Si2 N1 1.687(3) .
Si2 C5 1.865(4) .
Si2 C6 1.882(4) .
Si2 C4 1.891(4) .
Si3 N2 1.682(2) .
Si3 C8 1.873(3) .
Si3 C9 1.883(3) .
Si3 C7 1.885(3) .
Si3 Cs1 3.9388(8) 8_755
Si4 N2 1.688(2) .
Si4 C10 1.807(16) .
Si4 C11A 1.861(12) .
Si4 C12 1.87(2) .
Si4 C12A 1.91(2) .
Si4 C11 1.913(12) .
Si4 C10A 1.944(14) .
Si4 Cs1 4.1641(9) 8_755
N2 Cs1 3.345(2) 8_755
C1 H1A 0.9900 .
C1 H1B 0.9900 .
C2 H2A 0.9800 .
C2 H2B 0.9800 .
C2 H2C 0.9800 .
C3 H3A 0.9800 .
C3 H3B 0.9800 .
C3 H3C 0.9800 .
C4 H4A 0.9800 .
C4 H4B 0.9800 .
C4 H4C 0.9800 .
C5 H5A 0.9800 .
C5 H5B 0.9800 .
C5 H5C 0.9800 .
C6 H6A 0.9800 .
C6 H6B 0.9800 .
C6 H6C 0.9800 .
C7 H7A 0.9800 .
C7 H7B 0.9800 .
C7 H7C 0.9800 .
C8 H8A 0.9800 .
C8 H8B 0.9800 .
C8 H8C 0.9800 .
C9 H9A 0.9800 .
C9 H9B 0.9800 .
C9 H9C 0.9800 .
C10 H10A 0.9800 .
C10 H10B 0.9800 .
C10 H10C 0.9800 .
C11 H11A 0.9800 .
C11 H11B 0.9800 .
C11 H11C 0.9800 .
C12 H12A 0.9800 .
C12 H12B 0.9800 .
C12 H12C 0.9800 .
C11A H11D 0.9800 .
C11A H11E 0.9800 .
C11A H11F 0.9800 .
C10A H10D 0.9800 .
C10A H10E 0.9800 .
C10A H10F 0.9800 .
C12A H12D 0.9800 .
C12A H12E 0.9800 .
C12A H12F 0.9800 .

loop_
_geom_torsion_atom_site_label_1
_geom_torsion_atom_site_label_2
_geom_torsion_atom_site_label_3
_geom_torsion_atom_site_label_4
_geom_torsion
_geom_torsion_site_symmetry_1
_geom_torsion_site_symmetry_4
C5 Si2 N1 Si1 -41.1(3) . .
C6 Si2 N1 Si1 -159.2(2) . .
C4 Si2 N1 Si1 83.5(3) . .
Li1 Si2 N1 Si1 -138.3(3) . .
Cs1 Si2 N1 Si1 113.0(2) . .
C5 Si2 N1 Li1 97.1(3) . .
C6 Si2 N1 Li1 -20.9(3) . .
C4 Si2 N1 Li1 -138.3(3) . .
Cs1 Si2 N1 Li1 -108.7(2) . .
C5 Si2 N1 Cs1 -154.1(2) . .
C6 Si2 N1 Cs1 87.84(17) . .
C4 Si2 N1 Cs1 -29.5(2) . .
Li1 Si2 N1 Cs1 108.7(2) . .
C1 Si1 N1 Si2 -79.1(3) . .
C2 Si1 N1 Si2 44.2(3) . .
C3 Si1 N1 Si2 161.5(3) . .
Li1 Si1 N1 Si2 137.3(3) . .
Cs1 Si1 N1 Si2 -115.5(2) . .
C1 Si1 N1 Li1 143.6(3) . .
C2 Si1 N1 Li1 -93.1(3) . .
C3 Si1 N1 Li1 24.2(4) . .
Cs1 Si1 N1 Li1 107.1(2) . .
C1 Si1 N1 Cs1 36.5(2) . .
C2 Si1 N1 Cs1 159.7(2) . .
C3 Si1 N1 Cs1 -83.0(3) . .
Li1 Si1 N1 Cs1 -107.1(2) . .
C8 Si3 N2 Si4 -78.4(3) . .
C9 Si3 N2 Si4 44.7(3) . .
C7 Si3 N2 Si4 162.8(2) . .
Li1 Si3 N2 Si4 135.3(3) . .
Cs1 Si3 N2 Si4 -120.2(2) 8_755 .
C8 Si3 N2 Li1 146.3(3) . .
C9 Si3 N2 Li1 -90.5(3) . .
C7 Si3 N2 Li1 27.5(3) . .
Cs1 Si3 N2 Li1 104.5(2) 8_755 .
C8 Si3 N2 Cs1 41.77(17) . 8_755
C9 Si3 N2 Cs1 164.94(13) . 8_755
C7 Si3 N2 Cs1 -77.00(14) . 8_755
Li1 Si3 N2 Cs1 -104.5(2) . 8_755
C10 Si4 N2 Si3 -162.3(5) . .
C11A Si4 N2 Si3 101.8(4) . .
C12 Si4 N2 Si3 -41.0(6) . .
C12A Si4 N2 Si3 -20.1(6) . .
C11 Si4 N2 Si3 77.7(5) . .
C10A Si4 N2 Si3 -138.9(6) . .
Li1 Si4 N2 Si3 -136.3(3) . .
Cs1 Si4 N2 Si3 116.4(2) 8_755 .
C10 Si4 N2 Li1 -26.0(5) . .
C11A Si4 N2 Li1 -122.0(4) . .
C12 Si4 N2 Li1 95.3(6) . .
C12A Si4 N2 Li1 116.2(6) . .
C11 Si4 N2 Li1 -146.0(5) . .
C10A Si4 N2 Li1 -2.6(6) . .
Cs1 Si4 N2 Li1 -107.3(2) 8_755 .
C10 Si4 N2 Cs1 81.3(5) . 8_755
C11A Si4 N2 Cs1 -14.7(4) . 8_755
C12 Si4 N2 Cs1 -157.4(5) . 8_755
C12A Si4 N2 Cs1 -136.5(5) . 8_755
C11 Si4 N2 Cs1 -38.7(4) . 8_755
C10A Si4 N2 Cs1 104.7(5) . 8_755
Li1 Si4 N2 Cs1 107.3(2) . 8_755
N1 Si1 C1 Cs1 -32.47(16) . .
C2 Si1 C1 Cs1 -161.3(2) . .
C3 Si1 C1 Cs1 86.9(2) . .
Li1 Si1 C1 Cs1 1.5(3) . .
